data_4024012
loop_
_publ_author_name
'Devarajulu Sureshkumar'
'Venkataraman Ganesh'
'Srinivasan Chandrasekaran'

_publ_contact_author_address
; 
Department of Organic Chemistry
Indian Institute of Science
Bangaloe 560012, Karnataka
India
;
_publ_contact_author_email scn@orgchem.iisc.ernet.in
_publ_contact_author_fax '+91 80 23602423'
_publ_contact_author_name 'Prof. Srinivasan Chandrasekaran'
_publ_contact_author_phone '+91 80 22932404'
_publ_section_title
;
 Conformationally Locked Bridged Bicyclic Diselenides: Synthesis,
 Structure, Se&#x00B7;&#x00B7;&#x00B7;O Interaction, and Theoretical Studies
;
_journal_name_full 'Journal of Organic Chemistry'
_journal_page_first 5313
_journal_page_last 5319
_journal_paper_doi 10.1021/jo070705k
_journal_volume 72
_journal_year 2007
_chemical_formula_moiety 'C15 H20 Cl3 N O3 S Se2'
_chemical_formula_sum 'C15 H20 Cl3 N O3 S Se2'
_chemical_formula_weight 558.65
_chemical_melting_point 439.15
_chemical_name_common 'locked diselenide'
_chemical_name_systematic
;
 ?
;
_space_group_IT_number 14
_symmetry_cell_setting monoclinic
_symmetry_space_group_name_Hall '-P 2ybc'
_symmetry_space_group_name_H-M 'P 1 21/c 1'
_atom_sites_solution_hydrogens geom
_atom_sites_solution_primary direct
_atom_sites_solution_secondary difmap
_audit_creation_method SHELXL-97
_cell_angle_alpha 90.00
_cell_angle_beta 94.743(10)
_cell_angle_gamma 90.00
_cell_formula_units_Z 4
_cell_length_a 14.909(10)
_cell_length_b 10.839(7)
_cell_length_c 12.948(9)
_cell_measurement_temperature 296(2)
_cell_measurement_theta_max 25.00
_cell_measurement_theta_min 1.37
_cell_volume 2085(2)
_computing_cell_refinement SMART
_computing_data_collection 'SMART (Bruker, 1998)'
_computing_data_reduction 'SAINT (Bruker, 1998)'
_computing_molecular_graphics 'Ortep-3 for Windows (Farrugia, 1997) and CAMERON (Watkin et al., 1993)'
_computing_publication_material 'PLATON (Spek, 2003)'
_computing_structure_refinement 'SHELXL-97 (Sheldrick, 1997)'
_computing_structure_solution 'SIR92 (Altomare et al., 1993)'
_diffrn_ambient_temperature 296(2)
_diffrn_measured_fraction_theta_full 0.999
_diffrn_measured_fraction_theta_max 0.999
_diffrn_measurement_device_type 'Bruker SMART CCD area detector'
_diffrn_measurement_method '\f and \w scans'
_diffrn_radiation_monochromator graphite
_diffrn_radiation_source 'fine-focus sealed tube'
_diffrn_radiation_type MoK\a
_diffrn_radiation_wavelength 0.71073
_diffrn_reflns_av_R_equivalents 0.0477
_diffrn_reflns_av_sigmaI/netI 0.0360
_diffrn_reflns_limit_h_max 17
_diffrn_reflns_limit_h_min -17
_diffrn_reflns_limit_k_max 12
_diffrn_reflns_limit_k_min -12
_diffrn_reflns_limit_l_max 15
_diffrn_reflns_limit_l_min -15
_diffrn_reflns_number 18813
_diffrn_reflns_theta_full 25.00
_diffrn_reflns_theta_max 25.00
_diffrn_reflns_theta_min 1.37
_exptl_absorpt_coefficient_mu 4.045
_exptl_absorpt_correction_T_max 0.7934
_exptl_absorpt_correction_T_min 0.5137
_exptl_absorpt_correction_type multi-scan
_exptl_absorpt_process_details '(SADABS; Sheldrick, 1997)'
_exptl_crystal_colour red
_exptl_crystal_density_diffrn 1.779
_exptl_crystal_density_method 'not measured'
_exptl_crystal_description block
_exptl_crystal_F_000 1104
_exptl_crystal_size_max 0.19
_exptl_crystal_size_mid 0.15
_exptl_crystal_size_min 0.06
_refine_diff_density_max 0.966
_refine_diff_density_min -0.484
_refine_diff_density_rms 0.116
_refine_ls_extinction_method none
_refine_ls_goodness_of_fit_ref 1.233
_refine_ls_hydrogen_treatment refall
_refine_ls_matrix_type full
_refine_ls_number_parameters 228
_refine_ls_number_reflns 3669
_refine_ls_number_restraints 0
_refine_ls_restrained_S_all 1.233
_refine_ls_R_factor_all 0.0703
_refine_ls_R_factor_gt 0.0542
_refine_ls_shift/su_max 0.000
_refine_ls_shift/su_mean 0.000
_refine_ls_structure_factor_coef Fsqd
_refine_ls_weighting_details 'calc w=1/[\s^2^(Fo^2^)+(0.0678P)^2^+4.6417P] where P=(Fo^2^+2Fc^2^)/3'
_refine_ls_weighting_scheme calc
_refine_ls_wR_factor_gt 0.1535
_refine_ls_wR_factor_ref 0.1581
_reflns_number_gt 2909
_reflns_number_total 3669
_reflns_threshold_expression I>2sigma(I)
_cod_data_source_file jo070705ksi20070405_075852_02.cif
_cod_data_source_block compound12
_cod_depositor_comments
;
The following automatic conversions were performed:
'_symmetry_cell_setting' value 'Monoclinic' changed to 'monoclinic'
according to '/home/saulius/struct/CIF-dictionaries/cif_core.dic'
dictionary named 'cif_core.dic' version 2.4.1 from 2010-06-29.

Automatic conversion script
Id: cif_fix_enum 1527 2010-12-29 10:47:43Z saulius 

The following automatic conversions were performed:

'_chemical_melting_point' value '166 deg' was changed to '439.15' -
it was converted from degrees Celsius(C) to Kelvins(K).

Automatic conversion script
Id: cif_fix_values 1646 2011-03-28 12:23:43Z adriana 

2020-10-16
Z value and formula fixed to values more according to usual
chemical conventions.                 miguel
;
_cod_original_formula_weight 446.92
_cod_original_formula_moiety 'C12 H16 Cl2.40 N0.80 O2.40 S0.80 Se1.60'
_cod_original_formula_units_Z 5
_cod_original_sg_symbol_H-M 'P 21/c'
_cod_original_formula_sum 'C12 H16 Cl2.40 N0.80 O2.40 S0.80 Se1.60'
_cod_database_code 4024012

loop_
_symmetry_equiv_pos_as_xyz
'x, y, z'
'-x, y+1/2, -z+1/2'
'-x, -y, -z'
'x, -y-1/2, z-1/2'

loop_
_atom_site_label
_atom_site_type_symbol
_atom_site_fract_x
_atom_site_fract_y
_atom_site_fract_z
_atom_site_U_iso_or_equiv
_atom_site_adp_type
_atom_site_occupancy
_atom_site_symmetry_multiplicity
_atom_site_calc_flag
_atom_site_refinement_flags
_atom_site_disorder_assembly
_atom_site_disorder_group
C4 C 0.2416(5) 0.0032(6) 0.4069(5) 0.0428(15) Uani 1 1 d . . .
H4 H 0.2287 -0.0565 0.3509 0.051 Uiso 1 1 calc R . .
Se1 Se 0.24258(6) 0.17186(6) 0.34730(5) 0.0530(3) Uani 1 1 d . . .
Se2 Se 0.19629(5) 0.25702(6) 0.50164(5) 0.0470(2) Uani 1 1 d . . .
S1 S 0.28686(13) -0.07291(15) 0.80376(12) 0.0466(4) Uani 1 1 d . . .
O3 O 0.2364(3) 0.0185(5) 0.8542(4) 0.0556(12) Uani 1 1 d . . .
O1 O 0.3322(4) -0.1523(5) 0.4985(4) 0.0623(14) Uani 1 1 d . . .
C5 C 0.1656(5) 0.0011(6) 0.4781(5) 0.0438(15) Uani 1 1 d . . .
H5A H 0.1095 0.0226 0.4390 0.053 Uiso 1 1 calc R . .
H5B H 0.1595 -0.0815 0.5056 0.053 Uiso 1 1 calc R . .
C1 C 0.2738(4) 0.0598(5) 0.6270(5) 0.0393(14) Uani 1 1 d . . .
H1A H 0.2869 0.1234 0.6800 0.047 Uiso 1 1 calc R . .
C6 C 0.1836(4) 0.0909(5) 0.5666(5) 0.0403(14) Uani 1 1 d . . .
O2 O 0.2754(4) -0.2012(5) 0.8260(4) 0.0625(14) Uani 1 1 d . . .
C13 C 0.4273(5) 0.0765(6) 0.8713(5) 0.0489(17) Uani 1 1 d . . .
H13 H 0.3842 0.1335 0.8878 0.059 Uiso 1 1 calc R . .
C7 C 0.1072(5) 0.1010(8) 0.6351(6) 0.0590(19) Uani 1 1 d . . .
H7A H 0.1227 0.1590 0.6896 0.071 Uiso 1 1 calc R . .
H7B H 0.0961 0.0217 0.6645 0.071 Uiso 1 1 calc R . .
H7C H 0.0541 0.1286 0.5947 0.071 Uiso 1 1 calc R . .
N1 N 0.2647(4) -0.0612(5) 0.6799(4) 0.0450(14) Uani 1 1 d . . .
C3 C 0.3317(5) -0.0263(6) 0.4628(5) 0.0489(17) Uani 1 1 d . . .
H3 H 0.3789 -0.0154 0.4152 0.059 Uiso 1 1 calc R . .
C8 C 0.4016(5) -0.0377(6) 0.8304(5) 0.0456(16) Uani 1 1 d . . .
C11 C 0.5826(5) 0.0232(7) 0.8615(5) 0.0520(17) Uani 1 1 d . . .
C2 C 0.3529(5) 0.0537(6) 0.5583(5) 0.0439(15) Uani 1 1 d . . .
H2A H 0.3674 0.1365 0.5367 0.053 Uiso 1 1 calc R . .
H2B H 0.4052 0.0207 0.5984 0.053 Uiso 1 1 calc R . .
C12 C 0.5167(5) 0.1041(7) 0.8870(6) 0.0531(18) Uani 1 1 d . . .
H12 H 0.5337 0.1800 0.9158 0.064 Uiso 1 1 calc R . .
C9 C 0.4655(6) -0.1232(7) 0.8074(6) 0.060(2) Uani 1 1 d . . .
H9 H 0.4482 -0.2008 0.7824 0.072 Uiso 1 1 calc R . .
C10 C 0.5550(6) -0.0925(7) 0.8219(6) 0.059(2) Uani 1 1 d . . .
H10 H 0.5981 -0.1495 0.8052 0.071 Uiso 1 1 calc R . .
C14 C 0.6800(5) 0.0554(8) 0.8776(7) 0.065(2) Uani 1 1 d . . .
H14A H 0.7154 -0.0118 0.8549 0.078 Uiso 1 1 calc R . .
H14B H 0.6957 0.0707 0.9499 0.078 Uiso 1 1 calc R . .
H14C H 0.6915 0.1280 0.8384 0.078 Uiso 1 1 calc R . .
Cl2 Cl 0.92866(17) -0.0015(2) 0.8151(2) 0.0832(7) Uani 1 1 d . . .
Cl1 Cl 0.9058(2) 0.1443(3) 0.9959(2) 0.0945(8) Uani 1 1 d . . .
Cl3 Cl 0.9528(3) 0.2602(3) 0.8090(3) 0.1179(12) Uani 1 1 d . . .
C15 C 0.9643(6) 0.1300(8) 0.8866(7) 0.067(2) Uani 1 1 d . . .
H15 H 1.0282 0.1199 0.9091 0.081 Uiso 1 1 calc R . .
H1N H 0.2774 -0.1246 0.6431 0.05(2) Uiso 1 1 d R . .
H1O H 0.3054 -0.2028 0.4568 0.09(3) Uiso 1 1 d R . .

loop_
_atom_site_aniso_label
_atom_site_aniso_U_11
_atom_site_aniso_U_22
_atom_site_aniso_U_33
_atom_site_aniso_U_23
_atom_site_aniso_U_13
_atom_site_aniso_U_12
C4 0.063(4) 0.033(3) 0.032(3) 0.002(3) -0.002(3) -0.003(3)
Se1 0.0753(5) 0.0426(4) 0.0413(4) 0.0099(3) 0.0052(3) -0.0021(3)
Se2 0.0573(4) 0.0315(3) 0.0516(4) 0.0027(3) 0.0017(3) 0.0020(3)
S1 0.0673(12) 0.0395(9) 0.0323(8) 0.0033(7) -0.0009(7) -0.0052(8)
O3 0.065(3) 0.061(3) 0.042(3) -0.003(2) 0.010(2) -0.002(3)
O1 0.099(4) 0.041(3) 0.046(3) -0.003(2) -0.004(3) 0.008(3)
C5 0.052(4) 0.035(3) 0.042(3) 0.001(3) -0.010(3) -0.011(3)
C1 0.057(4) 0.027(3) 0.034(3) -0.002(2) -0.001(3) -0.010(3)
C6 0.049(4) 0.028(3) 0.044(3) 0.000(3) 0.005(3) -0.001(3)
O2 0.091(4) 0.043(3) 0.051(3) 0.011(2) -0.005(3) -0.015(3)
C13 0.066(5) 0.038(4) 0.042(4) -0.004(3) -0.003(3) 0.009(3)
C7 0.057(5) 0.058(5) 0.064(5) 0.008(4) 0.015(4) 0.000(4)
N1 0.072(4) 0.031(3) 0.031(3) -0.003(2) -0.002(3) -0.005(3)
C3 0.062(5) 0.040(4) 0.045(4) -0.002(3) 0.006(3) 0.010(3)
C8 0.069(5) 0.037(3) 0.030(3) -0.005(3) 0.001(3) 0.005(3)
C11 0.063(5) 0.056(4) 0.038(3) 0.009(3) 0.004(3) 0.005(4)
C2 0.049(4) 0.037(3) 0.045(4) -0.004(3) -0.002(3) 0.002(3)
C12 0.066(5) 0.041(4) 0.050(4) -0.007(3) -0.005(3) -0.005(4)
C9 0.081(6) 0.039(4) 0.059(4) -0.015(3) 0.004(4) 0.007(4)
C10 0.067(5) 0.045(4) 0.067(5) -0.007(4) 0.010(4) 0.013(4)
C14 0.062(5) 0.068(5) 0.064(5) 0.008(4) 0.006(4) 0.000(4)
Cl2 0.0881(16) 0.0754(15) 0.0852(16) -0.0183(12) 0.0027(12) -0.0066(13)
Cl1 0.1034(19) 0.108(2) 0.0726(15) -0.0131(14) 0.0094(13) 0.0037(16)
Cl3 0.139(3) 0.0772(18) 0.143(3) 0.0413(18) 0.049(2) 0.0346(17)
C15 0.055(5) 0.061(5) 0.085(6) -0.001(4) -0.003(4) 0.002(4)

loop_
_atom_type_symbol
_atom_type_description
_atom_type_scat_dispersion_real
_atom_type_scat_dispersion_imag
_atom_type_scat_source
C C 0.0033 0.0016 'International Tables Vol C Tables 4.2.6.8 and 6.1.1.4'
H H 0.0000 0.0000 'International Tables Vol C Tables 4.2.6.8 and 6.1.1.4'
N N 0.0061 0.0033 'International Tables Vol C Tables 4.2.6.8 and 6.1.1.4'
O O 0.0106 0.0060 'International Tables Vol C Tables 4.2.6.8 and 6.1.1.4'
S S 0.1246 0.1234 'International Tables Vol C Tables 4.2.6.8 and 6.1.1.4'
Se Se -0.0929 2.2259 'International Tables Vol C Tables 4.2.6.8 and 6.1.1.4'
Cl Cl 0.1484 0.1585 'International Tables Vol C Tables 4.2.6.8 and 6.1.1.4'

loop_
_geom_angle_atom_site_label_1
_geom_angle_atom_site_label_2
_geom_angle_atom_site_label_3
_geom_angle
_geom_angle_site_symmetry_1
_geom_angle_site_symmetry_3
_geom_angle_publ_flag
C3 C4 C5 112.7(5) . . ?
C3 C4 Se1 110.3(5) . . ?
C5 C4 Se1 106.2(4) . . ?
C3 C4 H4 109.2 . . ?
C5 C4 H4 109.2 . . ?
Se1 C4 H4 109.2 . . ?
C4 Se1 Se2 91.09(19) . . ?
C6 Se2 Se1 92.78(19) . . ?
O2 S1 O3 120.3(3) . . ?
O2 S1 N1 104.9(3) . . ?
O3 S1 N1 109.0(3) . . ?
O2 S1 C8 107.5(3) . . ?
O3 S1 C8 107.4(3) . . ?
N1 S1 C8 107.1(3) . . ?
C3 O1 H1O 114.8 . . ?
C6 C5 C4 110.8(5) . . ?
C6 C5 H5A 109.5 . . ?
C4 C5 H5A 109.5 . . ?
C6 C5 H5B 109.5 . . ?
C4 C5 H5B 109.5 . . ?
H5A C5 H5B 108.1 . . ?
N1 C1 C6 108.5(5) . . ?
N1 C1 C2 109.4(5) . . ?
C6 C1 C2 113.3(5) . . ?
N1 C1 H1A 108.5 . . ?
C6 C1 H1A 108.5 . . ?
C2 C1 H1A 108.5 . . ?
C7 C6 C5 113.4(6) . . ?
C7 C6 C1 112.9(6) . . ?
C5 C6 C1 109.8(5) . . ?
C7 C6 Se2 106.5(5) . . ?
C5 C6 Se2 106.1(4) . . ?
C1 C6 Se2 107.6(4) . . ?
C12 C13 C8 119.3(7) . . ?
C12 C13 H13 120.4 . . ?
C8 C13 H13 120.4 . . ?
C6 C7 H7A 109.5 . . ?
C6 C7 H7B 109.5 . . ?
H7A C7 H7B 109.5 . . ?
C6 C7 H7C 109.5 . . ?
H7A C7 H7C 109.5 . . ?
H7B C7 H7C 109.5 . . ?
C1 N1 S1 120.4(4) . . ?
C1 N1 H1N 114.4 . . ?
S1 N1 H1N 116.6 . . ?
O1 C3 C4 109.6(6) . . ?
O1 C3 C2 106.5(5) . . ?
C4 C3 C2 112.7(6) . . ?
O1 C3 H3 109.3 . . ?
C4 C3 H3 109.3 . . ?
C2 C3 H3 109.3 . . ?
C9 C8 C13 120.4(7) . . ?
C9 C8 S1 119.4(5) . . ?
C13 C8 S1 120.2(5) . . ?
C12 C11 C10 117.5(7) . . ?
C12 C11 C14 121.6(7) . . ?
C10 C11 C14 120.9(7) . . ?
C3 C2 C1 112.2(6) . . ?
C3 C2 H2A 109.2 . . ?
C1 C2 H2A 109.2 . . ?
C3 C2 H2B 109.2 . . ?
C1 C2 H2B 109.2 . . ?
H2A C2 H2B 107.9 . . ?
C13 C12 C11 122.1(7) . . ?
C13 C12 H12 118.9 . . ?
C11 C12 H12 118.9 . . ?
C10 C9 C8 119.3(7) . . ?
C10 C9 H9 120.4 . . ?
C8 C9 H9 120.4 . . ?
C9 C10 C11 121.3(7) . . ?
C9 C10 H10 119.4 . . ?
C11 C10 H10 119.4 . . ?
C11 C14 H14A 109.5 . . ?
C11 C14 H14B 109.5 . . ?
H14A C14 H14B 109.5 . . ?
C11 C14 H14C 109.5 . . ?
H14A C14 H14C 109.5 . . ?
H14B C14 H14C 109.5 . . ?
Cl1 C15 Cl3 111.6(5) . . ?
Cl1 C15 Cl2 110.7(5) . . ?
Cl3 C15 Cl2 110.1(5) . . ?
Cl1 C15 H15 108.1 . . ?
Cl3 C15 H15 108.1 . . ?
Cl2 C15 H15 108.1 . . ?

loop_
_geom_bond_atom_site_label_1
_geom_bond_atom_site_label_2
_geom_bond_distance
_geom_bond_site_symmetry_2
_geom_bond_publ_flag
C4 C3 1.506(10) . ?
C4 C5 1.520(10) . ?
C4 Se1 1.984(6) . ?
C4 H4 0.9800 . ?
Se1 Se2 2.3558(16) . ?
Se2 C6 2.003(6) . ?
S1 O2 1.433(5) . ?
S1 O3 1.434(5) . ?
S1 N1 1.615(5) . ?
S1 C8 1.758(8) . ?
O1 C3 1.442(8) . ?
O1 H1O 0.8447 . ?
C5 C6 1.511(9) . ?
C5 H5A 0.9700 . ?
C5 H5B 0.9700 . ?
C1 N1 1.492(8) . ?
C1 C6 1.536(9) . ?
C1 C2 1.536(9) . ?
C1 H1A 0.9800 . ?
C6 C7 1.504(10) . ?
C13 C12 1.364(10) . ?
C13 C8 1.388(9) . ?
C13 H13 0.9300 . ?
C7 H7A 0.9600 . ?
C7 H7B 0.9600 . ?
C7 H7C 0.9600 . ?
N1 H1N 0.8656 . ?
C3 C2 1.522(9) . ?
C3 H3 0.9800 . ?
C8 C9 1.380(10) . ?
C11 C12 1.378(10) . ?
C11 C10 1.404(11) . ?
C11 C14 1.490(11) . ?
C2 H2A 0.9700 . ?
C2 H2B 0.9700 . ?
C12 H12 0.9300 . ?
C9 C10 1.372(11) . ?
C9 H9 0.9300 . ?
C10 H10 0.9300 . ?
C14 H14A 0.9600 . ?
C14 H14B 0.9600 . ?
C14 H14C 0.9600 . ?
Cl2 C15 1.757(9) . ?
Cl1 C15 1.730(10) . ?
Cl3 C15 1.733(9) . ?
C15 H15 0.9800 . ?

loop_
_geom_torsion_atom_site_label_1
_geom_torsion_atom_site_label_2
_geom_torsion_atom_site_label_3
_geom_torsion_atom_site_label_4
_geom_torsion
_geom_torsion_site_symmetry_1
_geom_torsion_site_symmetry_2
_geom_torsion_site_symmetry_3
_geom_torsion_site_symmetry_4
_geom_torsion_publ_flag
C3 C4 Se1 Se2 -88.8(4) . . . . ?
C5 C4 Se1 Se2 33.6(4) . . . . ?
C4 Se1 Se2 C6 -4.0(3) . . . . ?
C3 C4 C5 C6 57.8(7) . . . . ?
Se1 C4 C5 C6 -63.2(6) . . . . ?
C4 C5 C6 C7 175.2(6) . . . . ?
C4 C5 C6 C1 -57.5(7) . . . . ?
C4 C5 C6 Se2 58.6(6) . . . . ?
N1 C1 C6 C7 60.3(7) . . . . ?
C2 C1 C6 C7 -178.0(6) . . . . ?
N1 C1 C6 C5 -67.4(6) . . . . ?
C2 C1 C6 C5 54.4(7) . . . . ?
N1 C1 C6 Se2 177.6(4) . . . . ?
C2 C1 C6 Se2 -60.7(6) . . . . ?
Se1 Se2 C6 C7 -147.1(5) . . . . ?
Se1 Se2 C6 C5 -25.9(4) . . . . ?
Se1 Se2 C6 C1 91.6(4) . . . . ?
C6 C1 N1 S1 -124.3(5) . . . . ?
C2 C1 N1 S1 111.6(5) . . . . ?
O2 S1 N1 C1 -177.1(5) . . . . ?
O3 S1 N1 C1 52.8(6) . . . . ?
C8 S1 N1 C1 -63.0(6) . . . . ?
C5 C4 C3 O1 66.0(7) . . . . ?
Se1 C4 C3 O1 -175.5(4) . . . . ?
C5 C4 C3 C2 -52.5(8) . . . . ?
Se1 C4 C3 C2 66.1(7) . . . . ?
C12 C13 C8 C9 1.1(10) . . . . ?
C12 C13 C8 S1 -177.0(5) . . . . ?
O2 S1 C8 C9 37.4(6) . . . . ?
O3 S1 C8 C9 168.1(6) . . . . ?
N1 S1 C8 C9 -74.9(6) . . . . ?
O2 S1 C8 C13 -144.5(5) . . . . ?
O3 S1 C8 C13 -13.8(6) . . . . ?
N1 S1 C8 C13 103.2(6) . . . . ?
O1 C3 C2 C1 -72.4(7) . . . . ?
C4 C3 C2 C1 47.9(8) . . . . ?
N1 C1 C2 C3 71.7(6) . . . . ?
C6 C1 C2 C3 -49.5(7) . . . . ?
C8 C13 C12 C11 1.4(11) . . . . ?
C10 C11 C12 C13 -2.5(11) . . . . ?
C14 C11 C12 C13 179.1(7) . . . . ?
C13 C8 C9 C10 -2.4(11) . . . . ?
S1 C8 C9 C10 175.8(6) . . . . ?
C8 C9 C10 C11 1.3(12) . . . . ?
C12 C11 C10 C9 1.1(11) . . . . ?
C14 C11 C10 C9 179.6(7) . . . . ?
